data_9015165
loop_
_publ_author_name
'Fourquet, J.'
'Renou, M.'
'de P'
'Theveneau, H.'
'Man, P.'
'Lucas, O.'
'Pannetier, J.'

_publ_section_title
;
 H Nb O3, structure and NMR study
 _cod_database_code 1000189
;
_journal_name_full 'Solid State Ionics'
_journal_page_first 1011
_journal_page_last 1013
_journal_volume 9
_journal_year 1983
_chemical_formula_sum 'Nb O3'
_space_group_IT_number 204
_symmetry_space_group_name_Hall '-I 2 2 3'
_symmetry_space_group_name_H-M 'I m -3'
_cell_angle_alpha 90
_cell_angle_beta 90
_cell_angle_gamma 90
_cell_length_a 7.645
_cell_length_b 7.645
_cell_length_c 7.645
_cell_formula_units_Z 8
_cell_volume 446.820
_database_code_amcsd 0015505
_exptl_crystal_density_diffrn 4.189
_cod_duplicate_entry 1000189
_cod_original_sg_symbol_H-M 'I m 3'
_cod_database_code 9015165
_amcsd_formula_title 'H Nb O3'

loop_
_space_group_symop_operation_xyz
x,y,z
1/2+x,1/2+y,1/2+z
z,x,-y
1/2+z,1/2+x,1/2-y
z,-x,y
1/2+z,1/2-x,1/2+y
-z,x,y
1/2-z,1/2+x,1/2+y
-z,-x,-y
1/2-z,1/2-x,1/2-y
y,-z,-x
1/2+y,1/2-z,1/2-x
-y,-z,x
1/2-y,1/2-z,1/2+x
-y,z,-x
1/2-y,1/2+z,1/2-x
y,z,x
1/2+y,1/2+z,1/2+x
x,-y,z
1/2+x,1/2-y,1/2+z
-x,y,z
1/2-x,1/2+y,1/2+z
x,y,-z
1/2+x,1/2+y,1/2-z
-x,-y,-z
1/2-x,1/2-y,1/2-z
-z,-x,y
1/2-z,1/2-x,1/2+y
-z,x,-y
1/2-z,1/2+x,1/2-y
z,-x,-y
1/2+z,1/2-x,1/2-y
z,x,y
1/2+z,1/2+x,1/2+y
-y,z,x
1/2-y,1/2+z,1/2+x
y,z,-x
1/2+y,1/2+z,1/2-x
y,-z,x
1/2+y,1/2-z,1/2+x
-y,-z,-x
1/2-y,1/2-z,1/2-x
-x,y,-z
1/2-x,1/2+y,1/2-z
x,-y,-z
1/2+x,1/2-y,1/2-z
-x,-y,z
1/2-x,1/2-y,1/2+z

loop_
_atom_site_label
_atom_site_fract_x
_atom_site_fract_y
_atom_site_fract_z
Nb1 0.25000 0.25000 0.25000
O1 0.00000 0.20300 0.30300

loop_
_cod_related_entry_id
_cod_related_entry_database
_cod_related_entry_code
1 AMCSD 0015505
